data_2208950
loop_
_publ_author_name
'Wardell, James L.'
'Low, John N.'
'Glidewell, Christopher'

_publ_section_title
;
 2-Nitrophenylacetic acid: hydrogen-bonded sheets of <i>R</i>~2~^2^(8)
 and <i>R</i>~4~^4^(18) rings
;
_journal_coeditor_code LH2048
_journal_issue 5
_journal_name_full 'Acta Crystallographica Section E'
_journal_page_first o1915
_journal_page_last o1917
_journal_paper_doi 10.1107/S1600536806013274
_journal_volume 62
_journal_year 2006
_chemical_formula_iupac 'C8 H7 N O4'
_chemical_formula_moiety 'C8 H7 N O4'
_chemical_formula_sum 'C8 H7 N O4'
_chemical_formula_weight 181.15
_chemical_name_systematic
;
2-Nitrophenylacetic acid
;
_space_group_IT_number 14
_symmetry_cell_setting monoclinic
_symmetry_space_group_name_Hall '-P 2ybc'
_symmetry_space_group_name_H-M 'P 1 21/c 1'
_atom_sites_solution_hydrogens geom
_atom_sites_solution_primary direct
_atom_sites_solution_secondary difmap
_cell_angle_alpha 90.00
_cell_angle_beta 114.7990(17)
_cell_angle_gamma 90.00
_cell_formula_units_Z 4
_cell_length_a 9.3182(3)
_cell_length_b 9.4466(2)
_cell_length_c 9.9733(3)
_cell_measurement_reflns_used 1848
_cell_measurement_temperature 120(2)
_cell_measurement_theta_max 27.48
_cell_measurement_theta_min 2.91
_cell_volume 796.95(4)
_computing_cell_refinement 'DENZO (Otwinowski & Minor, 1997) and COLLECT'
_computing_data_collection 'COLLECT (Nonius, 1999)'
_computing_data_reduction 'DENZO and COLLECT'
_computing_molecular_graphics 'PLATON (Spek, 2003)'
_computing_publication_material 'SHELXL97 and PRPKAPPA (Ferguson, 1999)'
_computing_structure_refinement 'OSCAIL and SHELXL97 (Sheldrick, 1997)'
_computing_structure_solution 'OSCAIL (McArdle, 2003) and SHELXS97 (Sheldrick, 1997)'
_diffrn_ambient_temperature 120(2)
_diffrn_detector_area_resol_mean 9.091
_diffrn_measured_fraction_theta_full 0.994
_diffrn_measured_fraction_theta_max 0.978
_diffrn_measurement_device_type 'Bruker Nonius KappaCCD area-detector'
_diffrn_measurement_method '\f and \w'
_diffrn_radiation_monochromator graphite
_diffrn_radiation_source 'Bruker Nonius FR591 rotating anode'
_diffrn_radiation_type 'Mo K\a'
_diffrn_radiation_wavelength 0.71073
_diffrn_reflns_av_R_equivalents 0.0308
_diffrn_reflns_av_sigmaI/netI 0.0288
_diffrn_reflns_limit_h_max 11
_diffrn_reflns_limit_h_min -12
_diffrn_reflns_limit_k_max 12
_diffrn_reflns_limit_k_min -11
_diffrn_reflns_limit_l_max 12
_diffrn_reflns_limit_l_min -11
_diffrn_reflns_number 8852
_diffrn_reflns_theta_full 26.50
_diffrn_reflns_theta_max 27.70
_diffrn_reflns_theta_min 3.23
_diffrn_standards_decay_% 0
_exptl_absorpt_coefficient_mu 0.123
_exptl_absorpt_correction_T_max 0.988
_exptl_absorpt_correction_T_min 0.949
_exptl_absorpt_correction_type multi-scan
_exptl_absorpt_process_details '(SADABS; Sheldrick, 2003)'
_exptl_crystal_colour colourless
_exptl_crystal_density_diffrn 1.510
_exptl_crystal_density_method 'not measured'
_exptl_crystal_description lath
_exptl_crystal_F_000 376
_exptl_crystal_size_max 0.52
_exptl_crystal_size_mid 0.26
_exptl_crystal_size_min 0.10
_refine_diff_density_max 0.338
_refine_diff_density_min -0.272
_refine_ls_extinction_coef 0.103(10)
_refine_ls_extinction_expression Fc^*^=kFc[1+0.001xFc^2^\l^3^/sin(2\q)]^-1/4^
_refine_ls_extinction_method 'SHELXL97 (Sheldrick, 1997)'
_refine_ls_goodness_of_fit_ref 1.163
_refine_ls_hydrogen_treatment constr
_refine_ls_matrix_type full
_refine_ls_number_parameters 120
_refine_ls_number_reflns 1829
_refine_ls_number_restraints 0
_refine_ls_restrained_S_all 1.163
_refine_ls_R_factor_all 0.0400
_refine_ls_R_factor_gt 0.0365
_refine_ls_shift/su_max 0.000
_refine_ls_shift/su_mean 0.000
_refine_ls_structure_factor_coef Fsqd
_refine_ls_weighting_details 'w = 1/[\s^2^(Fo^2^)+(0.0444P)^2^+0.341P] where P=(Fo^2^+2Fc^2^)/3'
_refine_ls_weighting_scheme calc
_refine_ls_wR_factor_gt 0.1045
_refine_ls_wR_factor_ref 0.1075
_reflns_number_gt 1682
_reflns_number_total 1829
_reflns_threshold_expression I>2\s(I)
_cod_data_source_file lh2048.cif
_cod_data_source_block I
_cod_original_sg_symbol_H-M 'P 21/c'
_cod_database_code 2208950
_cod_database_fobs_code 2208950

loop_
_symmetry_equiv_pos_as_xyz
'x, y, z'
'-x, y+1/2, -z+1/2'
'-x, -y, -z'
'x, -y+1/2, z+1/2'

loop_
_atom_site_type_symbol
_atom_site_label
_atom_site_fract_x
_atom_site_fract_y
_atom_site_fract_z
_atom_site_U_iso_or_equiv
_atom_site_adp_type
_atom_site_calc_flag
_atom_site_refinement_flags
_atom_site_occupancy
C C1 0.23687(14) 0.30836(13) 0.07521(14) 0.0171(3) Uani d . 1
C C11 0.40523(15) 0.29551(14) 0.18979(14) 0.0196(3) Uani d . 1
C C12 0.44276(14) 0.38895(14) 0.32300(14) 0.0191(3) Uani d . 1
O O11 0.34184(11) 0.43438(11) 0.35993(11) 0.0260(3) Uani d . 1
O O12 0.59458(11) 0.41254(11) 0.39762(11) 0.0254(3) Uani d . 1
C C2 0.18252(14) 0.41302(13) -0.03303(14) 0.0161(3) Uani d . 1
N N2 0.28971(12) 0.52395(11) -0.03878(12) 0.0181(3) Uani d . 1
O O21 0.39974(11) 0.56059(10) 0.07718(11) 0.0238(3) Uani d . 1
O O22 0.26447(12) 0.57548(11) -0.15940(11) 0.0287(3) Uani d . 1
C C3 0.02718(15) 0.42023(14) -0.13979(14) 0.0191(3) Uani d . 1
C C4 -0.07970(15) 0.31978(15) -0.13815(15) 0.0233(3) Uani d . 1
C C5 -0.03015(16) 0.21349(15) -0.03267(16) 0.0252(3) Uani d . 1
C C6 0.12610(16) 0.20739(14) 0.07154(15) 0.0221(3) Uani d . 1
H H11A 0.4257 0.1958 0.2228 0.024 Uiso calc R 1
H H11B 0.4775 0.3199 0.1435 0.024 Uiso calc R 1
H H12 0.6100 0.4558 0.4761 0.038 Uiso calc R 1
H H3 -0.0046 0.4929 -0.2123 0.023 Uiso calc R 1
H H4 -0.1866 0.3235 -0.2090 0.028 Uiso calc R 1
H H5 -0.1035 0.1442 -0.0315 0.030 Uiso calc R 1
H H6 0.1581 0.1327 0.1418 0.027 Uiso calc R 1

loop_
_atom_site_aniso_label
_atom_site_aniso_U_11
_atom_site_aniso_U_22
_atom_site_aniso_U_33
_atom_site_aniso_U_12
_atom_site_aniso_U_13
_atom_site_aniso_U_23
C1 0.0180(6) 0.0173(6) 0.0159(6) 0.0001(4) 0.0071(5) -0.0028(5)
C11 0.0185(6) 0.0190(6) 0.0184(6) 0.0023(4) 0.0048(5) 0.0015(5)
C12 0.0175(6) 0.0211(6) 0.0163(6) 0.0006(5) 0.0047(5) 0.0043(5)
O11 0.0179(5) 0.0390(6) 0.0195(5) -0.0005(4) 0.0064(4) -0.0050(4)
O12 0.0159(5) 0.0363(6) 0.0202(5) -0.0015(4) 0.0038(4) -0.0065(4)
C2 0.0156(6) 0.0167(6) 0.0168(6) -0.0007(4) 0.0076(5) -0.0030(5)
N2 0.0160(5) 0.0173(5) 0.0202(5) 0.0021(4) 0.0069(4) 0.0010(4)
O21 0.0209(5) 0.0234(5) 0.0228(5) -0.0064(4) 0.0049(4) -0.0045(4)
O22 0.0255(5) 0.0333(6) 0.0250(5) 0.0000(4) 0.0082(4) 0.0130(4)
C3 0.0177(6) 0.0211(6) 0.0166(6) 0.0024(4) 0.0054(5) -0.0031(5)
C4 0.0153(6) 0.0282(7) 0.0234(7) -0.0015(5) 0.0052(5) -0.0098(5)
C5 0.0225(7) 0.0258(7) 0.0295(7) -0.0083(5) 0.0132(6) -0.0075(6)
C6 0.0252(7) 0.0204(6) 0.0219(7) -0.0031(5) 0.0109(5) -0.0002(5)

loop_
_atom_type_symbol
_atom_type_description
_atom_type_scat_dispersion_real
_atom_type_scat_dispersion_imag
_atom_type_scat_source
C C 0.0033 0.0016 'International Tables Vol C Tables 4.2.6.8 and 6.1.1.4'
H H 0.0000 0.0000 'International Tables Vol C Tables 4.2.6.8 and 6.1.1.4'
N N 0.0061 0.0033 'International Tables Vol C Tables 4.2.6.8 and 6.1.1.4'
O O 0.0106 0.0060 'International Tables Vol C Tables 4.2.6.8 and 6.1.1.4'

loop_
_geom_angle_atom_site_label_1
_geom_angle_atom_site_label_2
_geom_angle_atom_site_label_3
_geom_angle
_geom_angle_publ_flag
C2 C1 C6 116.14(11) no
C2 C1 C11 124.64(11) no
C6 C1 C11 119.19(11) no
C12 C11 C1 113.77(10) no
C12 C11 H11A 108.8 no
C1 C11 H11A 108.8 no
C12 C11 H11B 108.8 no
C1 C11 H11B 108.8 no
H11A C11 H11B 107.7 no
O11 C12 O12 123.51(12) no
O11 C12 C11 123.17(11) no
O12 C12 C11 113.29(11) no
C12 O12 H12 109.5 no
C3 C2 C1 123.40(12) no
C3 C2 N2 116.23(11) no
C1 C2 N2 120.37(10) no
O22 N2 O21 123.51(11) no
O22 N2 C2 117.97(10) no
O21 N2 C2 118.51(10) no
C4 C3 C2 118.74(12) no
C4 C3 H3 120.6 no
C2 C3 H3 120.6 no
C3 C4 C5 119.64(12) no
C3 C4 H4 120.2 no
C5 C4 H4 120.2 no
C4 C5 C6 120.56(12) no
C4 C5 H5 119.7 no
C6 C5 H5 119.7 no
C5 C6 C1 121.51(13) no
C5 C6 H6 119.2 no
C1 C6 H6 119.2 no

loop_
_geom_bond_atom_site_label_1
_geom_bond_atom_site_label_2
_geom_bond_distance
_geom_bond_publ_flag
C1 C2 1.3931(18) no
C1 C6 1.3947(18) no
C1 C11 1.5092(17) no
C11 C12 1.5089(18) no
C11 H11A 0.99 no
C11 H11B 0.99 no
C12 O11 1.2226(17) no
C12 O12 1.3121(15) no
O12 H12 0.84 no
C2 C3 1.3930(17) no
C2 N2 1.4653(16) no
N2 O22 1.2256(15) no
N2 O21 1.2303(14) no
C3 C4 1.3807(19) no
C3 H3 0.95 no
C4 C5 1.386(2) no
C4 H4 0.95 no
C5 C6 1.3907(19) no
C5 H5 0.95 no
C6 H6 0.95 no

loop_
_geom_hbond_atom_site_label_D
_geom_hbond_atom_site_label_H
_geom_hbond_atom_site_label_A
_geom_hbond_site_symmetry_A
_geom_hbond_distance_DH
_geom_hbond_distance_HA
_geom_hbond_distance_DA
_geom_hbond_angle_DHA
_geom_hbond_publ_flag
O12 H12 O11 3_666 0.84 1.83 2.6622(14) 173 y
C11 H11A O21 2_645 0.99 2.35 3.1758(16) 140 y
C11 H11B O22 3_665 0.99 2.54 3.4398(19) 151 y

loop_
_geom_torsion_atom_site_label_1
_geom_torsion_atom_site_label_2
_geom_torsion_atom_site_label_3
_geom_torsion_atom_site_label_4
_geom_torsion
_geom_torsion_publ_flag
C2 C1 C11 C12 83.34(16) y
C6 C1 C11 C12 -98.81(14) no
C1 C11 C12 O11 22.60(18) no
C1 C11 C12 O12 -159.51(11) y
C6 C1 C2 C3 0.43(19) no
C11 C1 C2 C3 178.34(12) no
C6 C1 C2 N2 -179.94(11) no
C11 C1 C2 N2 -2.03(19) no
C3 C2 N2 O22 -29.86(16) no
C1 C2 N2 O22 150.48(12) no
C3 C2 N2 O21 150.02(12) no
C1 C2 N2 O21 -29.64(17) y
C1 C2 C3 C4 0.71(19) no
N2 C2 C3 C4 -178.94(11) no
C2 C3 C4 C5 -0.97(19) no
C3 C4 C5 C6 0.1(2) no
C4 C5 C6 C1 1.1(2) no
C2 C1 C6 C5 -1.32(19) no
C11 C1 C6 C5 -179.35(12) no

loop_
_cod_related_entry_id
_cod_related_entry_database
_cod_related_entry_code
1 ChemSpider 69754
